data_4507257
loop_
_publ_author_name
'Lin, Zu-Jin'
'Han, Li-Wei'
'Wu, Dong-Shuang'
'Huang, Yuan-Biao'
'Cao, Rong'

_publ_section_title
;
 Structure Versatility of Coordination Polymers Constructed from a
 Semirigid Tetracarboxylate Ligand: Syntheses, Structures, and
 Photoluminescent Properties
;
_journal_issue 1
_journal_name_full 'Crystal Growth &amp; Design'
_journal_page_first 255
_journal_paper_doi 10.1021/cg301405r
_journal_volume 13
_journal_year 2013
_chemical_formula_sum 'C17 H8 O9 Yb'
_chemical_formula_weight 529.27
_chemical_name_systematic
; 
 ? 
;
_space_group_IT_number 91
_symmetry_cell_setting tetragonal
_symmetry_space_group_name_Hall 'P 4w 2c'
_symmetry_space_group_name_H-M 'P 41 2 2'
_atom_sites_solution_hydrogens geom
_atom_sites_solution_primary direct
_atom_sites_solution_secondary difmap
_audit_creation_method SHELXL-97
_cell_angle_alpha 90.00
_cell_angle_beta 90.00
_cell_angle_gamma 90.00
_cell_formula_units_Z 4
_cell_length_a 10.8801(3)
_cell_length_b 10.8801(3)
_cell_length_c 16.4712(6)
_cell_measurement_reflns_used 2471
_cell_measurement_temperature 298(2)
_cell_measurement_theta_max 29.1100
_cell_measurement_theta_min 2.4681
_cell_volume 1949.80(10)
_computing_cell_refinement
;
CrysAlisPro, Agilent Technologies,
Version 1.171.35.19 (release 27-10-2011 CrysAlis171 .NET)
(compiled Oct 27 2011,15:02:11)
;
_computing_data_collection
;
CrysAlisPro, Agilent Technologies,
Version 1.171.35.19 (release 27-10-2011 CrysAlis171 .NET)
(compiled Oct 27 2011,15:02:11)
;
_computing_data_reduction
;
CrysAlisPro, Agilent Technologies,
Version 1.171.35.19 (release 27-10-2011 CrysAlis171 .NET)
(compiled Oct 27 2011,15:02:11)
;
_computing_structure_refinement 'SHELXL-97 (Sheldrick, 1997)'
_computing_structure_solution 'SHELXS-97 (Sheldrick, 1990)'
_diffrn_ambient_temperature 298(2)
_diffrn_detector_area_resol_mean 16.2083
_diffrn_measured_fraction_theta_full 0.998
_diffrn_measured_fraction_theta_max 0.998
_diffrn_measurement_device_type 'Xcalibur, Eos'
_diffrn_measurement_method '\w scans'
_diffrn_radiation_monochromator graphite
_diffrn_radiation_source 'fine-focus sealed tube'
_diffrn_radiation_type MoK\a
_diffrn_radiation_wavelength 0.71073
_diffrn_reflns_av_R_equivalents 0.0409
_diffrn_reflns_av_sigmaI/netI 0.0376
_diffrn_reflns_limit_h_max 10
_diffrn_reflns_limit_h_min -12
_diffrn_reflns_limit_k_max 10
_diffrn_reflns_limit_k_min -12
_diffrn_reflns_limit_l_max 19
_diffrn_reflns_limit_l_min -13
_diffrn_reflns_number 4755
_diffrn_reflns_theta_full 25.00
_diffrn_reflns_theta_max 25.00
_diffrn_reflns_theta_min 2.65
_diffrn_standards_number 5678
_exptl_absorpt_coefficient_mu 4.840
_exptl_absorpt_correction_T_max 0.4933
_exptl_absorpt_correction_T_min 0.4444
_exptl_absorpt_correction_type multi-scan
_exptl_crystal_colour colorless
_exptl_crystal_density_diffrn 1.803
_exptl_crystal_density_method 'not measured'
_exptl_crystal_description block
_exptl_crystal_F_000 1008
_exptl_crystal_size_max 0.20
_exptl_crystal_size_mid 0.19
_exptl_crystal_size_min 0.17
_platon_squeeze_details
;
;
_refine_diff_density_max 1.298
_refine_diff_density_min -0.914
_refine_diff_density_rms 0.168
_refine_ls_abs_structure_details 'Flack H D (1983), Acta Cryst. A39, 876-881'
_refine_ls_abs_structure_Flack 0.00(5)
_refine_ls_extinction_method none
_refine_ls_goodness_of_fit_ref 1.106
_refine_ls_hydrogen_treatment constr
_refine_ls_matrix_type full
_refine_ls_number_parameters 66
_refine_ls_number_reflns 1708
_refine_ls_number_restraints 6
_refine_ls_restrained_S_all 1.105
_refine_ls_R_factor_all 0.0467
_refine_ls_R_factor_gt 0.0420
_refine_ls_shift/su_max 0.000
_refine_ls_shift/su_mean 0.000
_refine_ls_structure_factor_coef Fsqd
_refine_ls_weighting_details 'calc w=1/[\s^2^(Fo^2^)+(0.0626P)^2^+6.8159P] where P=(Fo^2^+2Fc^2^)/3'
_refine_ls_weighting_scheme calc
_refine_ls_wR_factor_gt 0.1094
_refine_ls_wR_factor_ref 0.1118
_reflns_number_gt 1548
_reflns_number_total 1708
_reflns_threshold_expression >2sigma(I)
_cod_data_source_file cg301405r_si_003.cif
_cod_data_source_block 11-P4(1)22
_cod_original_sg_symbol_H-M P4(1)22
_cod_database_code 4507257

loop_
_symmetry_equiv_pos_as_xyz
'x, y, z'
'-y, x, z+1/4'
'-x, -y, z+1/2'
'y, -x, z+3/4'
'x, -y, -z+1/2'
'-x, y, -z'
'y, x, -z+3/4'
'-y, -x, -z+1/4'

loop_
_atom_site_label
_atom_site_type_symbol
_atom_site_fract_x
_atom_site_fract_y
_atom_site_fract_z
_atom_site_U_iso_or_equiv
_atom_site_adp_type
_atom_site_occupancy
_atom_site_symmetry_multiplicity
_atom_site_calc_flag
_atom_site_refinement_flags
Yb1 Yb 0.16405(4) 0.16405(4) 0.3750 0.0275(2) Uani 1 2 d S
C1 C 0.1347(9) 0.1396(10) 0.1737(6) 0.043(2) Uani 1 1 d D
C2 C 0.1464(6) 0.2377(10) 0.1088(6) 0.0533(12) Uani 1 1 d D
C3 C 0.1483(7) 0.3597(9) 0.1280(7) 0.0533(12) Uani 1 1 d D
H3 H 0.1424 0.3814 0.1824 0.064 Uiso 1 1 calc R
C4 C 0.1584(8) 0.4531(10) 0.0713(6) 0.0533(12) Uani 1 1 d D
C5 C 0.1678(8) 0.4178(10) -0.0100(7) 0.0533(12) Uani 1 1 d D
H5 H 0.1752 0.4769 -0.0505 0.064 Uiso 1 1 calc R
C6 C 0.1659(10) 0.2889(11) -0.0308(6) 0.0533(12) Uani 1 1 d D
C7 C 0.1551(8) 0.2044(11) 0.0294(6) 0.0533(12) Uani 1 1 d D
H7 H 0.1536 0.1213 0.0160 0.064 Uiso 1 1 calc R
C8 C 0.1615(12) 0.5838(12) 0.0908(8) 0.0658(13) Uani 1 1 d D
C9 C 0.146(2) 0.248(2) -0.1174(9) 0.0533(12) Uani 0.50 1 d PD
H9A H 0.0966 0.1744 -0.1205 0.064 Uiso 0.50 1 calc PR
H9B H 0.1089 0.3125 -0.1500 0.064 Uiso 0.50 1 calc PR
O1 O 0.1020(10) 0.1733(8) 0.2439(6) 0.0658(13) Uani 1 1 d .
O2 O 0.1594(10) 0.0328(8) 0.1509(5) 0.0658(13) Uani 1 1 d .
O3 O 0.2018(10) 0.6597(8) 0.0452(5) 0.0658(13) Uani 1 1 d .
O4 O 0.1207(10) 0.6234(8) 0.1555(5) 0.0658(13) Uani 1 1 d .
O5 O 0.2249(17) 0.2739(14) -0.1082(9) 0.0533(12) Uani 0.50 1 d P

loop_
_atom_site_aniso_label
_atom_site_aniso_U_11
_atom_site_aniso_U_22
_atom_site_aniso_U_33
_atom_site_aniso_U_23
_atom_site_aniso_U_13
_atom_site_aniso_U_12
Yb1 0.0335(2) 0.0335(2) 0.0154(3) 0.00155(18) -0.00155(18) -0.0003(2)
C1 0.071(9) 0.038(7) 0.021(5) -0.002(5) -0.001(5) 0.003(4)
C2 0.098(4) 0.037(2) 0.0256(19) 0.0033(17) 0.010(2) 0.011(2)
C3 0.098(4) 0.037(2) 0.0256(19) 0.0033(17) 0.010(2) 0.011(2)
C4 0.098(4) 0.037(2) 0.0256(19) 0.0033(17) 0.010(2) 0.011(2)
C5 0.098(4) 0.037(2) 0.0256(19) 0.0033(17) 0.010(2) 0.011(2)
C6 0.098(4) 0.037(2) 0.0256(19) 0.0033(17) 0.010(2) 0.011(2)
C7 0.098(4) 0.037(2) 0.0256(19) 0.0033(17) 0.010(2) 0.011(2)
C8 0.119(4) 0.045(2) 0.0336(19) 0.0011(18) 0.018(2) 0.004(2)
C9 0.098(4) 0.037(2) 0.0256(19) 0.0033(17) 0.010(2) 0.011(2)
O1 0.119(4) 0.045(2) 0.0336(19) 0.0011(18) 0.018(2) 0.004(2)
O2 0.119(4) 0.045(2) 0.0336(19) 0.0011(18) 0.018(2) 0.004(2)
O3 0.119(4) 0.045(2) 0.0336(19) 0.0011(18) 0.018(2) 0.004(2)
O4 0.119(4) 0.045(2) 0.0336(19) 0.0011(18) 0.018(2) 0.004(2)
O5 0.098(4) 0.037(2) 0.0256(19) 0.0033(17) 0.010(2) 0.011(2)

loop_
_atom_type_symbol
_atom_type_description
_atom_type_scat_dispersion_real
_atom_type_scat_dispersion_imag
_atom_type_scat_source
C C 0.0033 0.0016 'International Tables Vol C Tables 4.2.6.8 and 6.1.1.4'
H H 0.0000 0.0000 'International Tables Vol C Tables 4.2.6.8 and 6.1.1.4'
O O 0.0106 0.0060 'International Tables Vol C Tables 4.2.6.8 and 6.1.1.4'
Yb Yb -0.3850 5.5486 'International Tables Vol C Tables 4.2.6.8 and 6.1.1.4'

loop_
_geom_angle_atom_site_label_1
_geom_angle_atom_site_label_2
_geom_angle_atom_site_label_3
_geom_angle
_geom_angle_site_symmetry_1
_geom_angle_site_symmetry_3
O2 Yb1 O2 89.6(6) 2 5
O2 Yb1 O1 84.0(3) 2 .
O2 Yb1 O1 81.4(3) 5 .
O2 Yb1 O1 81.4(3) 2 7
O2 Yb1 O1 84.0(3) 5 7
O1 Yb1 O1 159.3(5) . 7
O2 Yb1 O3 94.6(4) 2 5_565
O2 Yb1 O3 155.4(3) 5 5_565
O1 Yb1 O3 123.1(3) . 5_565
O1 Yb1 O3 72.8(3) 7 5_565
O2 Yb1 O3 155.4(3) 2 2_655
O2 Yb1 O3 94.6(4) 5 2_655
O1 Yb1 O3 72.8(3) . 2_655
O1 Yb1 O3 123.1(3) 7 2_655
O3 Yb1 O3 91.6(5) 5_565 2_655
O2 Yb1 O4 153.4(3) 2 2_655
O2 Yb1 O4 82.6(4) 5 2_655
O1 Yb1 O4 119.5(3) . 2_655
O1 Yb1 O4 72.6(3) 7 2_655
O3 Yb1 O4 82.9(4) 5_565 2_655
O3 Yb1 O4 51.1(3) 2_655 2_655
O2 Yb1 O4 82.6(4) 2 5_565
O2 Yb1 O4 153.4(3) 5 5_565
O1 Yb1 O4 72.6(3) . 5_565
O1 Yb1 O4 119.5(3) 7 5_565
O3 Yb1 O4 51.1(3) 5_565 5_565
O3 Yb1 O4 82.9(4) 2_655 5_565
O4 Yb1 O4 114.7(5) 2_655 5_565
O2 Yb1 C8 88.5(4) 2 5_565
O2 Yb1 C8 178.1(4) 5 5_565
O1 Yb1 C8 98.4(3) . 5_565
O1 Yb1 C8 95.8(4) 7 5_565
O3 Yb1 C8 25.1(3) 5_565 5_565
O3 Yb1 C8 87.1(4) 2_655 5_565
O4 Yb1 C8 99.1(4) 2_655 5_565
O4 Yb1 C8 26.0(3) 5_565 5_565
O2 Yb1 C8 178.1(4) 2 2_655
O2 Yb1 C8 88.5(4) 5 2_655
O1 Yb1 C8 95.8(4) . 2_655
O1 Yb1 C8 98.4(3) 7 2_655
O3 Yb1 C8 87.1(4) 5_565 2_655
O3 Yb1 C8 25.1(3) 2_655 2_655
O4 Yb1 C8 26.0(3) 2_655 2_655
O4 Yb1 C8 99.1(4) 5_565 2_655
C8 Yb1 C8 93.4(5) 5_565 2_655
O2 C1 O1 127.2(10) . .
O2 C1 C2 115.1(8) . .
O1 C1 C2 117.7(10) . .
C7 C2 C3 118.7(11) . .
C7 C2 C1 119.7(10) . .
C3 C2 C1 121.6(10) . .
C2 C3 C4 124.0(11) . .
C2 C3 H3 118.0 . .
C4 C3 H3 118.0 . .
C3 C4 C5 116.8(10) . .
C3 C4 C8 124.7(10) . .
C5 C4 C8 118.5(10) . .
C4 C5 C6 119.5(10) . .
C4 C5 H5 120.2 . .
C6 C5 H5 120.2 . .
C7 C6 O5 127.6(10) . .
C7 C6 C5 119.1(9) . .
O5 C6 C5 108.3(10) . .
C7 C6 C9 118.7(13) . .
O5 C6 C9 36.0(11) . .
C5 C6 C9 120.7(12) . .
C6 C7 C2 121.9(10) . .
C6 C7 H7 119.1 . .
C2 C7 H7 119.1 . .
O3 C8 O4 115.6(12) . .
O3 C8 C4 122.8(11) . .
O4 C8 C4 121.6(11) . .
O3 C8 Yb1 56.5(7) . 4_564
O4 C8 Yb1 59.1(6) . 4_564
C4 C8 Yb1 178.7(8) . 4_564
O5 C9 C6 100.1(15) 7_554 .
O5 C9 H9A 111.7 7_554 .
C6 C9 H9A 111.7 . .
O5 C9 H9B 111.7 7_554 .
C6 C9 H9B 111.7 . .
H9A C9 H9B 109.5 . .
C1 O1 Yb1 140.8(8) . .
C1 O2 Yb1 167.1(9) . 4_554
C8 O3 Yb1 98.5(8) . 4_564
C8 O4 Yb1 94.9(7) . 4_564
C6 O5 C9 115.3(12) . 7_554

loop_
_geom_bond_atom_site_label_1
_geom_bond_atom_site_label_2
_geom_bond_distance
_geom_bond_site_symmetry_2
Yb1 O2 2.184(9) 2
Yb1 O2 2.184(9) 5
Yb1 O1 2.265(10) .
Yb1 O1 2.265(10) 7
Yb1 O3 2.361(9) 5_565
Yb1 O3 2.361(9) 2_655
Yb1 O4 2.413(9) 2_655
Yb1 O4 2.413(9) 5_565
Yb1 C8 2.801(13) 5_565
Yb1 C8 2.801(13) 2_655
C1 O2 1.251(14) .
C1 O1 1.264(13) .
C1 C2 1.515(15) .
C2 C7 1.361(15) .
C2 C3 1.365(15) .
C3 C4 1.384(15) .
C3 H3 0.9300 .
C4 C5 1.398(16) .
C4 C8 1.458(16) .
C5 C6 1.444(16) .
C5 H5 0.9300 .
C6 C7 1.358(15) .
C6 O5 1.436(17) .
C6 C9 1.509(9) .
C7 H7 0.9300 .
C8 O3 1.199(15) .
C8 O4 1.232(14) .
C8 Yb1 2.801(13) 4_564
C9 O5 1.47(3) 7_554
C9 H9A 0.9700 .
C9 H9B 0.9700 .
O2 Yb1 2.184(9) 4_554
O3 Yb1 2.361(9) 4_564
O4 Yb1 2.413(9) 4_564
O5 C9 1.47(3) 7_554

loop_
_platon_squeeze_void_nr
_platon_squeeze_void_average_x
_platon_squeeze_void_average_y
_platon_squeeze_void_average_z
_platon_squeeze_void_volume
_platon_squeeze_void_count_electrons
1 0.500 0.500 0.743 510.0 71.0
